data_2208478
loop_
_publ_author_name
'Xu, Hai-Yun'
'Qin, Xia'
'Li, Yi-Zhi'
'Ono, Noboru'
'Shen, Zhen'

_publ_section_title
;(1,4:8,11:15,18:22,25-Tetraethanotetrabenzo[<i>b</i>,<i>g</i>,<i>l</i>,<i>q</i>]porphyrinato)nickel(II)
 chloroform disolvate
;
_journal_coeditor_code AT2007
_journal_issue 4
_journal_name_full 'Acta Crystallographica Section E'
_journal_page_first m770
_journal_page_last m772
_journal_paper_doi 10.1107/S1600536806007896
_journal_volume 62
_journal_year 2006
_chemical_formula_iupac '[Ni (C44 H36 N4)] , 2C H Cl3'
_chemical_formula_moiety 'C44 H36 N4 Ni , 2C H Cl3'
_chemical_formula_sum 'C46 H38 Cl6 N4 Ni'
_chemical_formula_weight 918.21
_chemical_name_systematic
;
(1,4:8,11:15,18:22,25-Tetraethanotetrabenzo[b,g,l,q]porphyrinato)nickel(II)
chloroform disolvate
;
_space_group_IT_number 14
_symmetry_cell_setting monoclinic
_symmetry_space_group_name_Hall '-P 2yn'
_symmetry_space_group_name_H-M 'P 1 21/n 1'
_atom_sites_solution_hydrogens geom
_atom_sites_solution_primary direct
_atom_sites_solution_secondary difmap
_cell_angle_alpha 90.00
_cell_angle_beta 98.507(3)
_cell_angle_gamma 90.00
_cell_formula_units_Z 4
_cell_length_a 14.9772(19)
_cell_length_b 11.5479(16)
_cell_length_c 23.822(3)
_cell_measurement_reflns_used 1420
_cell_measurement_temperature 293(2)
_cell_measurement_theta_max 17.79
_cell_measurement_theta_min 2.32
_cell_volume 4074.8(9)
_computing_cell_refinement 'SAINT (Bruker, 2000)'
_computing_data_collection 'SMART (Bruker, 2000)'
_computing_data_reduction SAINT
_computing_molecular_graphics SHELXTL
_computing_publication_material SHELXTL
_computing_structure_refinement SHELXTL
_computing_structure_solution 'SHELXTL (Bruker, 2000)'
_diffrn_ambient_temperature 293(2)
_diffrn_measured_fraction_theta_full 0.999
_diffrn_measured_fraction_theta_max 0.999
_diffrn_measurement_device_type 'Bruker SMART APEX CCD area-detector'
_diffrn_measurement_method '\f and \w'
_diffrn_radiation_monochromator graphite
_diffrn_radiation_source 'sealed tube'
_diffrn_radiation_type MoK\a
_diffrn_radiation_wavelength 0.71073
_diffrn_reflns_av_R_equivalents 0.0300
_diffrn_reflns_av_sigmaI/netI 0.0500
_diffrn_reflns_limit_h_max 18
_diffrn_reflns_limit_h_min -11
_diffrn_reflns_limit_k_max 14
_diffrn_reflns_limit_k_min -14
_diffrn_reflns_limit_l_max 29
_diffrn_reflns_limit_l_min -28
_diffrn_reflns_number 21446
_diffrn_reflns_theta_full 26.00
_diffrn_reflns_theta_max 26.00
_diffrn_reflns_theta_min 1.73
_diffrn_standards_number 0
_exptl_absorpt_coefficient_mu 0.910
_exptl_absorpt_correction_T_max 0.81
_exptl_absorpt_correction_T_min 0.72
_exptl_absorpt_correction_type multi-scan
_exptl_absorpt_process_details '(SADABS; Bruker, 2000)'
_exptl_crystal_colour colourless
_exptl_crystal_density_diffrn 1.497
_exptl_crystal_density_method 'not measured'
_exptl_crystal_description block
_exptl_crystal_F_000 1888
_exptl_crystal_size_max 0.30
_exptl_crystal_size_mid 0.24
_exptl_crystal_size_min 0.22
_refine_diff_density_max 0.667
_refine_diff_density_min -0.600
_refine_ls_extinction_method none
_refine_ls_goodness_of_fit_ref 1.077
_refine_ls_hydrogen_treatment constr
_refine_ls_matrix_type fullcycle
_refine_ls_number_parameters 514
_refine_ls_number_reflns 8015
_refine_ls_number_restraints 0
_refine_ls_restrained_S_all 1.077
_refine_ls_R_factor_all 0.0844
_refine_ls_R_factor_gt 0.0569
_refine_ls_shift/su_max 0.000
_refine_ls_shift/su_mean 0.000
_refine_ls_structure_factor_coef Fsqd
_refine_ls_weighting_details 'calc w = 1/[\s^2^(Fo^2^)+(0.07P)^2^+1.55P] where P=(Fo^2^+2Fc^2^)/3'
_refine_ls_weighting_scheme calc
_refine_ls_wR_factor_gt 0.1281
_refine_ls_wR_factor_ref 0.1364
_reflns_number_gt 6118
_reflns_number_total 8015
_reflns_threshold_expression I>2\s(I)
_cod_data_source_file at2007.cif
_cod_data_source_block I
_cod_depositor_comments
;
The following automatic conversions were performed:
'_symmetry_cell_setting' value 'Monoclinic' changed to 'monoclinic'
according to '/home/saulius/struct/CIF-dictionaries/cif_core.dic'
dictionary named 'cif_core.dic' version 2.4.1 from 2010-06-29.

Automatic conversion script
Id: cif_fix_enum 1527 2010-12-29 10:47:43Z saulius 

The following automatic conversions were performed:

'_symmetry_cell_setting' value 'Monoclinic' changed to 'monoclinic'
according to /home/saulius/struct/CIF-dictionaries/cif_core.dic
dictionary named 'cif_core.dic' version 2.4.1 from 2010-06-29.

Automatic conversion script
Id: cif_fix_values 1715 2011-07-08 13:25:40Z adriana 
;
_cod_original_sg_symbol_H-M 'P 21/n'
_cod_database_code 2208478
_cod_database_fobs_code 2208478

loop_
_symmetry_equiv_pos_as_xyz
'x, y, z'
'-x+1/2, y+1/2, -z+1/2'
'-x, -y, -z'
'x-1/2, -y-1/2, z-1/2'

loop_
_atom_site_type_symbol
_atom_site_label
_atom_site_fract_x
_atom_site_fract_y
_atom_site_fract_z
_atom_site_U_iso_or_equiv
_atom_site_adp_type
_atom_site_calc_flag
_atom_site_refinement_flags
_atom_site_occupancy
C C1 0.5186(2) 0.0146(3) 0.72439(13) 0.0290(7) Uani d . 1
C C2 0.4470(2) 0.0862(3) 0.72889(13) 0.0273(6) Uani d . 1
H H2 0.3918 0.0689 0.7073 0.033 Uiso calc R 1
C C3 0.4520(2) 0.1833(3) 0.76385(14) 0.0295(7) Uani d . 1
C C4 0.5123(2) 0.3218(3) 0.82065(13) 0.0304(7) Uani d . 1
C C5 0.5638(2) 0.3731(3) 0.86633(13) 0.0288(7) Uani d . 1
H H5 0.5543 0.4512 0.8730 0.035 Uiso calc R 1
C C6 0.6284(2) 0.3156(3) 0.90272(14) 0.0334(7) Uani d . 1
C C7 0.7097(2) 0.1710(3) 0.94290(14) 0.0328(7) Uani d . 1
C C8 0.7629(2) 0.0723(3) 0.94782(13) 0.0300(7) Uani d . 1
H H8 0.7897 0.0495 0.9839 0.036 Uiso calc R 1
C C9 0.7781(2) 0.0064(3) 0.90223(14) 0.0307(7) Uani d . 1
C C10 0.7764(2) -0.0532(3) 0.81565(13) 0.0299(7) Uani d . 1
C C11 0.7434(2) -0.0813(3) 0.75997(13) 0.0289(7) Uani d . 1
H H11 0.7810 -0.1215 0.7390 0.035 Uiso calc R 1
C C12 0.6570(2) -0.0526(3) 0.73367(14) 0.0303(7) Uani d . 1
C C13 0.6086(2) -0.1068(3) 0.68630(13) 0.0283(7) Uani d . 1
C C14 0.6260(2) -0.1936(3) 0.64199(14) 0.0316(7) Uani d . 1
H H14 0.6889 -0.2198 0.6470 0.038 Uiso calc R 1
C C15 0.5974(2) -0.1375(3) 0.58516(14) 0.0321(7) Uani d . 1
H H15A 0.6378 -0.0738 0.5805 0.038 Uiso calc R 1
H H15B 0.6018 -0.1934 0.5553 0.038 Uiso calc R 1
C C16 0.5028(2) -0.0932(3) 0.57974(13) 0.0297(7) Uani d . 1
H H16A 0.4675 -0.1276 0.5465 0.036 Uiso calc R 1
H H16B 0.5031 -0.0100 0.5741 0.036 Uiso calc R 1
C C17 0.4581(2) -0.1198(3) 0.63123(13) 0.0305(7) Uani d . 1
H H17 0.3961 -0.0911 0.6286 0.037 Uiso calc R 1
C C18 0.5215(2) -0.0711(3) 0.68053(13) 0.0284(7) Uani d . 1
C C19 0.5599(2) -0.2930(3) 0.64418(14) 0.0330(7) Uani d . 1
H H19A 0.5760 -0.3707 0.6479 0.040 Uiso calc R 1
C C20 0.4670(2) -0.2492(3) 0.63961(14) 0.0342(7) Uani d . 1
H H20A 0.4177 -0.2972 0.6417 0.041 Uiso calc R 1
C C21 0.3888(2) 0.2764(3) 0.75948(13) 0.0308(7) Uani d . 1
C C22 0.2934(2) 0.2981(3) 0.73378(14) 0.0310(7) Uani d . 1
H H22 0.2667 0.2336 0.7103 0.037 Uiso calc R 1
C C23 0.2927(2) 0.4126(3) 0.70113(14) 0.0321(7) Uani d . 1
H H23A 0.3230 0.4019 0.6682 0.039 Uiso calc R 1
H H23B 0.2308 0.4350 0.6878 0.039 Uiso calc R 1
C C24 0.3382(2) 0.5062(3) 0.73712(14) 0.0348(7) Uani d . 1
H H24A 0.2969 0.5708 0.7375 0.042 Uiso calc R 1
H H24B 0.3900 0.5331 0.7207 0.042 Uiso calc R 1
C C25 0.3689(2) 0.4671(3) 0.79692(13) 0.0303(7) Uani d . 1
H H25 0.3993 0.5279 0.8213 0.036 Uiso calc R 1
C C26 0.4265(2) 0.3619(3) 0.79274(13) 0.0302(7) Uani d . 1
C C27 0.2439(2) 0.3247(3) 0.78339(13) 0.0321(7) Uani d . 1
H H27A 0.1931 0.2843 0.7906 0.039 Uiso calc R 1
C C28 0.2835(2) 0.4188(3) 0.81821(14) 0.0336(7) Uani d . 1
H H28A 0.2605 0.4471 0.8497 0.040 Uiso calc R 1
C C29 0.6640(2) 0.3519(3) 0.95946(14) 0.0320(7) Uani d . 1
C C30 0.6565(2) 0.4527(3) 0.99756(15) 0.0349(8) Uani d . 1
H H30 0.6230 0.5171 0.9775 0.042 Uiso calc R 1
C C31 0.7510(2) 0.4866(3) 1.02200(14) 0.0350(8) Uani d . 1
H H31A 0.7490 0.5492 1.0489 0.042 Uiso calc R 1
H H31B 0.7823 0.5146 0.9918 0.042 Uiso calc R 1
C C32 0.8024(2) 0.3863(3) 1.05133(14) 0.0312(7) Uani d . 1
H H32A 0.8196 0.4042 1.0912 0.037 Uiso calc R 1
H H32B 0.8572 0.3736 1.0349 0.037 Uiso calc R 1
C C33 0.7459(2) 0.2779(3) 1.04535(14) 0.0320(7) Uani d . 1
H H33 0.7790 0.2101 1.0622 0.038 Uiso calc R 1
C C34 0.7106(2) 0.2611(3) 0.98478(14) 0.0320(7) Uani d . 1
C C35 0.6107(2) 0.4076(3) 1.04729(14) 0.0360(8) Uani d . 1
H H35A 0.5595 0.4397 1.0590 0.043 Uiso calc R 1
C C36 0.6606(2) 0.3053(3) 1.07365(14) 0.0315(7) Uani d . 1
H H36A 0.6432 0.2627 1.1034 0.038 Uiso calc R 1
C C37 0.8483(2) -0.0781(3) 0.90475(13) 0.0296(7) Uani d . 1
C C38 0.9171(2) -0.1371(3) 0.94719(14) 0.0338(7) Uani d . 1
H H38 0.9149 -0.1137 0.9865 0.041 Uiso calc R 1
C C39 1.0062(2) -0.1167(3) 0.92828(14) 0.0356(8) Uani d . 1
H H39A 1.0212 -0.0351 0.9326 0.043 Uiso calc R 1
H H39B 1.0521 -0.1600 0.9526 0.043 Uiso calc R 1
C C40 1.0079(2) -0.1512(3) 0.86847(13) 0.0333(7) Uani d . 1
H H40A 1.0543 -0.2093 0.8672 0.040 Uiso calc R 1
H H40B 1.0232 -0.0844 0.8471 0.040 Uiso calc R 1
C C41 0.9189(2) -0.1987(3) 0.84145(14) 0.0316(7) Uani d . 1
H H41 0.9189 -0.2191 0.8015 0.038 Uiso calc R 1
C C42 0.8476(2) -0.1100(3) 0.84890(13) 0.0265(6) Uani d . 1
C C43 0.8980(2) -0.2638(3) 0.93600(14) 0.0314(7) Uani d . 1
H H43A 0.8878 -0.3142 0.9648 0.038 Uiso calc R 1
C C44 0.8964(2) -0.3036(3) 0.87736(14) 0.0328(7) Uani d . 1
H H44A 0.8840 -0.3785 0.8641 0.039 Uiso calc R 1
C C45 0.6000(3) 0.7539(3) 0.83459(15) 0.0409(8) Uani d . 1
H H45 0.6286 0.8256 0.8244 0.049 Uiso calc R 1
C C46 0.1245(3) 0.6428(4) 0.5917(2) 0.0573(11) Uani d . 1
H H46 0.1280 0.6809 0.6288 0.069 Uiso calc R 1
Cl Cl1 0.48278(7) 0.76443(9) 0.81022(4) 0.0512(2) Uani d . 1
Cl Cl2 0.61719(7) 0.74264(9) 0.90710(4) 0.0504(3) Uani d . 1
Cl Cl3 0.64674(7) 0.64034(9) 0.80186(5) 0.0526(3) Uani d . 1
Cl Cl4 0.05849(7) 0.72329(10) 0.54155(5) 0.0562(3) Uani d . 1
Cl Cl5 0.23245(7) 0.63403(9) 0.57265(5) 0.0537(3) Uani d . 1
Cl Cl6 0.08131(8) 0.50641(10) 0.59562(5) 0.0610(3) Uani d . 1
N N1 0.60124(19) 0.0237(2) 0.75805(11) 0.0330(6) Uani d . 1
N N2 0.52724(19) 0.2115(3) 0.80088(12) 0.0344(6) Uani d . 1
N N3 0.6590(2) 0.2064(3) 0.89264(12) 0.0369(7) Uani d . 1
N N4 0.73359(19) 0.0190(2) 0.84809(12) 0.0341(6) Uani d . 1
Ni Ni1 0.63078(3) 0.11561(4) 0.824730(19) 0.03697(13) Uani d . 1

loop_
_atom_site_aniso_label
_atom_site_aniso_U_11
_atom_site_aniso_U_22
_atom_site_aniso_U_33
_atom_site_aniso_U_12
_atom_site_aniso_U_13
_atom_site_aniso_U_23
C1 0.0296(16) 0.0309(17) 0.0267(16) -0.0011(13) 0.0043(13) -0.0025(13)
C2 0.0194(15) 0.0316(17) 0.0296(16) 0.0021(13) -0.0006(12) -0.0016(13)
C3 0.0216(15) 0.0352(18) 0.0310(17) 0.0004(13) 0.0015(13) -0.0042(13)
C4 0.0271(16) 0.0372(18) 0.0276(16) -0.0012(14) 0.0057(13) -0.0012(14)
C5 0.0282(17) 0.0307(17) 0.0284(16) -0.0028(13) 0.0073(13) -0.0026(13)
C6 0.0254(16) 0.043(2) 0.0325(18) 0.0000(14) 0.0081(13) -0.0029(15)
C7 0.0298(17) 0.0372(19) 0.0320(17) 0.0001(14) 0.0065(13) -0.0063(14)
C8 0.0317(17) 0.0314(17) 0.0258(16) 0.0033(13) 0.0008(13) -0.0070(13)
C9 0.0299(17) 0.0296(17) 0.0315(17) 0.0005(13) 0.0012(13) -0.0061(13)
C10 0.0292(17) 0.0310(17) 0.0296(16) -0.0047(13) 0.0051(13) 0.0000(13)
C11 0.0300(17) 0.0262(16) 0.0308(16) 0.0020(13) 0.0055(13) -0.0056(13)
C12 0.0294(17) 0.0277(17) 0.0337(17) -0.0023(13) 0.0040(13) -0.0008(13)
C13 0.0265(16) 0.0295(16) 0.0296(16) 0.0028(13) 0.0059(13) -0.0071(13)
C14 0.0254(16) 0.0381(18) 0.0298(17) 0.0010(14) -0.0005(13) -0.0135(14)
C15 0.0258(16) 0.0368(18) 0.0344(18) 0.0011(14) 0.0071(13) -0.0142(14)
C16 0.0252(16) 0.0310(17) 0.0345(17) 0.0001(13) 0.0090(13) -0.0169(14)
C17 0.0263(16) 0.0338(18) 0.0311(17) 0.0009(13) 0.0030(13) -0.0117(14)
C18 0.0279(16) 0.0260(16) 0.0316(17) -0.0035(13) 0.0058(13) -0.0062(13)
C19 0.0320(17) 0.0255(16) 0.0400(19) 0.0027(13) -0.0003(14) -0.0132(14)
C20 0.0226(16) 0.0354(18) 0.0443(19) -0.0035(14) 0.0040(14) -0.0144(15)
C21 0.0342(18) 0.0314(17) 0.0260(16) 0.0034(14) 0.0016(13) -0.0056(13)
C22 0.0241(16) 0.0334(17) 0.0339(17) 0.0084(13) -0.0004(13) -0.0033(14)
C23 0.0335(18) 0.0325(17) 0.0293(16) 0.0098(14) 0.0013(13) -0.0059(14)
C24 0.0342(18) 0.0394(19) 0.0301(17) 0.0116(15) 0.0026(14) -0.0036(14)
C25 0.0330(17) 0.0325(17) 0.0248(16) 0.0041(13) 0.0026(13) -0.0055(13)
C26 0.0288(17) 0.0334(17) 0.0283(16) -0.0031(14) 0.0042(13) -0.0049(13)
C27 0.0317(17) 0.0361(18) 0.0287(17) 0.0084(14) 0.0052(13) -0.0069(14)
C28 0.0324(18) 0.0377(19) 0.0303(17) 0.0149(15) 0.0033(14) -0.0059(14)
C29 0.0347(18) 0.0325(17) 0.0289(17) 0.0016(14) 0.0053(13) -0.0113(14)
C30 0.0357(19) 0.0343(18) 0.0351(18) -0.0004(14) 0.0060(14) -0.0197(15)
C31 0.0383(19) 0.0354(18) 0.0320(17) -0.0027(15) 0.0069(14) -0.0154(14)
C32 0.0303(17) 0.0334(18) 0.0302(16) -0.0036(13) 0.0050(13) -0.0168(14)
C33 0.0304(17) 0.0321(17) 0.0328(17) 0.0003(13) 0.0025(14) -0.0123(14)
C34 0.0289(17) 0.0340(18) 0.0340(17) -0.0011(14) 0.0072(13) -0.0110(14)
C35 0.0399(19) 0.0324(18) 0.0362(18) 0.0035(15) 0.0071(15) -0.0220(15)
C36 0.0369(18) 0.0312(17) 0.0283(16) -0.0032(14) 0.0109(14) -0.0109(13)
C37 0.0286(17) 0.0286(16) 0.0291(16) 0.0096(13) -0.0044(13) -0.0015(13)
C38 0.0337(18) 0.0302(17) 0.0349(18) 0.0163(14) -0.0035(14) -0.0054(14)
C39 0.0320(18) 0.0372(19) 0.0357(18) 0.0125(14) -0.0015(14) -0.0087(15)
C40 0.0353(18) 0.0378(18) 0.0282(17) 0.0123(15) 0.0097(14) -0.0072(14)
C41 0.0340(18) 0.0294(17) 0.0297(17) 0.0148(14) -0.0009(14) 0.0000(13)
C42 0.0236(15) 0.0249(15) 0.0320(16) 0.0012(12) 0.0076(12) -0.0050(13)
C43 0.0342(18) 0.0247(16) 0.0335(17) 0.0140(13) -0.0005(13) 0.0036(13)
C44 0.0317(17) 0.0276(16) 0.0371(19) 0.0115(14) -0.0020(14) -0.0009(14)
C45 0.049(2) 0.0345(19) 0.0396(19) -0.0048(16) 0.0079(16) 0.0078(16)
C46 0.044(2) 0.053(2) 0.075(3) -0.012(2) 0.011(2) -0.026(2)
Cl1 0.0464(5) 0.0499(6) 0.0552(6) -0.0047(4) 0.0002(4) 0.0057(5)
Cl2 0.0562(6) 0.0508(6) 0.0482(5) -0.0145(5) 0.0212(4) 0.0166(4)
Cl3 0.0541(6) 0.0488(6) 0.0563(6) 0.0113(5) 0.0130(5) 0.0019(5)
Cl4 0.0537(6) 0.0585(6) 0.0570(6) -0.0241(5) 0.0106(5) -0.0105(5)
Cl5 0.0459(6) 0.0551(6) 0.0558(6) -0.0151(5) -0.0068(4) 0.0177(5)
Cl6 0.0545(6) 0.0558(6) 0.0661(7) -0.0111(5) -0.0132(5) -0.0192(5)
N1 0.0331(15) 0.0358(15) 0.0302(15) -0.0023(12) 0.0053(12) -0.0030(12)
N2 0.0316(15) 0.0357(16) 0.0349(15) 0.0004(12) 0.0015(12) -0.0042(12)
N3 0.0373(16) 0.0331(16) 0.0389(16) 0.0026(13) 0.0012(13) -0.0048(13)
N4 0.0340(15) 0.0314(15) 0.0369(15) -0.0010(12) 0.0057(12) -0.0024(12)
Ni1 0.0381(3) 0.0360(3) 0.0356(2) 0.00404(19) 0.00165(19) -0.00438(19)

loop_
_atom_type_symbol
_atom_type_description
_atom_type_scat_dispersion_real
_atom_type_scat_dispersion_imag
_atom_type_scat_source
C C 0.0033 0.0016 'International Tables Vol C Tables 4.2.6.8 and 6.1.1.4'
H H 0.0000 0.0000 'International Tables Vol C Tables 4.2.6.8 and 6.1.1.4'
N N 0.0061 0.0033 'International Tables Vol C Tables 4.2.6.8 and 6.1.1.4'
Ni Ni 0.3393 1.1124 'International Tables Vol C Tables 4.2.6.8 and 6.1.1.4'
Cl Cl 0.1484 0.1585 'International Tables Vol C Tables 4.2.6.8 and 6.1.1.4'

loop_
_geom_angle_atom_site_label_1
_geom_angle_atom_site_label_2
_geom_angle_atom_site_label_3
_geom_angle
C2 C1 N1 123.7(3)
C2 C1 C18 125.3(3)
N1 C1 C18 110.7(3)
C1 C2 C3 124.0(3)
C1 C2 H2 118.0
C3 C2 H2 118.0
N2 C3 C2 123.0(3)
N2 C3 C21 110.0(3)
C2 C3 C21 126.0(3)
C5 C4 N2 124.5(3)
C5 C4 C26 126.1(4)
N2 C4 C26 108.5(3)
C4 C5 C6 123.6(4)
C4 C5 H5 118.2
C6 C5 H5 118.2
C5 C6 N3 123.8(3)
C5 C6 C29 125.5(4)
N3 C6 C29 110.1(3)
N3 C7 C8 123.5(3)
N3 C7 C34 109.5(3)
C8 C7 C34 126.1(3)
C9 C8 C7 123.3(4)
C9 C8 H8 118.3
C7 C8 H8 118.3
N4 C9 C8 124.9(3)
N4 C9 C37 111.4(3)
C8 C9 C37 123.5(3)
N4 C10 C11 123.9(3)
N4 C10 C42 110.5(3)
C11 C10 C42 124.6(3)
C10 C11 C12 123.5(3)
C10 C11 H11 118.3
C12 C11 H11 118.3
C11 C12 C13 126.5(4)
C11 C12 N1 122.4(3)
C13 C12 N1 110.3(3)
C18 C13 C12 108.9(3)
C18 C13 C14 113.2(3)
C12 C13 C14 137.9(3)
C15 C14 C13 106.7(3)
C15 C14 C19 104.8(3)
C13 C14 C19 107.3(3)
C15 C14 H14 112.5
C13 C14 H14 112.5
C19 C14 H14 112.5
C16 C15 C14 111.4(3)
C16 C15 H15A 109.3
C14 C15 H15A 109.3
C16 C15 H15B 109.3
C14 C15 H15B 109.3
H15A C15 H15B 108.0
C15 C16 C17 112.8(3)
C15 C16 H16A 109.0
C17 C16 H16A 109.0
C15 C16 H16B 109.0
C17 C16 H16B 109.0
H16A C16 H16B 107.8
C18 C17 C20 103.5(3)
C18 C17 C16 104.7(3)
C20 C17 C16 105.5(3)
C18 C17 H17 114.0
C20 C17 H17 114.0
C16 C17 H17 114.0
C13 C18 C1 105.4(3)
C13 C18 C17 116.9(3)
C1 C18 C17 137.5(3)
C20 C19 C14 110.6(3)
C20 C19 H19A 124.7
C14 C19 H19A 124.7
C19 C20 C17 114.4(3)
C19 C20 H20A 122.8
C17 C20 H20A 122.8
C26 C21 C3 107.2(3)
C26 C21 C22 114.5(3)
C3 C21 C22 137.9(4)
C21 C22 C27 105.3(3)
C21 C22 C23 106.7(3)
C27 C22 C23 104.6(3)
C21 C22 H22 113.2
C27 C22 H22 113.2
C23 C22 H22 113.2
C24 C23 C22 111.6(3)
C24 C23 H23A 109.3
C22 C23 H23A 109.3
C24 C23 H23B 109.3
C22 C23 H23B 109.3
H23A C23 H23B 108.0
C23 C24 C25 112.3(4)
C23 C24 H24A 109.1
C25 C24 H24A 109.1
C23 C24 H24B 109.1
C25 C24 H24B 109.1
H24A C24 H24B 107.9
C24 C25 C26 106.2(3)
C24 C25 C28 105.5(3)
C26 C25 C28 103.9(3)
C24 C25 H25 113.4
C26 C25 H25 113.4
C28 C25 H25 113.4
C21 C26 C4 107.9(4)
C21 C26 C25 116.1(3)
C4 C26 C25 135.6(3)
C28 C27 C22 113.2(4)
C28 C27 H27A 123.4
C22 C27 H27A 123.4
C27 C28 C25 111.9(3)
C27 C28 H28A 124.1
C25 C28 H28A 124.1
C34 C29 C6 106.8(3)
C34 C29 C30 114.5(3)
C6 C29 C30 138.4(4)
C29 C30 C31 106.7(3)
C29 C30 C35 106.6(3)
C31 C30 C35 106.9(3)
C29 C30 H30 112.1
C31 C30 H30 112.1
C35 C30 H30 112.1
C30 C31 C32 111.6(3)
C30 C31 H31A 109.3
C32 C31 H31A 109.3
C30 C31 H31B 109.3
C32 C31 H31B 109.3
H31A C31 H31B 108.0
C31 C32 C33 110.7(3)
C31 C32 H32A 109.5
C33 C32 H32A 109.5
C31 C32 H32B 109.5
C33 C32 H32B 109.5
H32A C32 H32B 108.1
C34 C33 C32 108.5(3)
C34 C33 C36 104.6(3)
C32 C33 C36 106.0(3)
C34 C33 H33 112.4
C32 C33 H33 112.4
C36 C33 H33 112.4
C29 C34 C7 107.5(2)
C29 C34 C33 114.9(3)
C7 C34 C33 137.6(3)
C36 C35 C30 109.8(2)
C36 C35 H35A 125.1
C30 C35 H35A 125.1
C35 C36 C33 111.8(3)
C35 C36 H36A 124.1
C33 C36 H36A 124.1
C42 C37 C9 104.0(2)
C42 C37 C38 115.9(3)
C9 C37 C38 140.2(3)
C39 C38 C37 106.4(3)
C39 C38 C43 104.8(3)
C37 C38 C43 103.2(3)
C39 C38 H38 113.8
C37 C38 H38 113.8
C43 C38 H38 113.8
C40 C39 C38 113.1(3)
C40 C39 H39A 109.0
C38 C39 H39A 109.0
C40 C39 H39B 109.0
C38 C39 H39B 109.0
H39A C39 H39B 107.8
C39 C40 C41 111.8(3)
C39 C40 H40A 109.3
C41 C40 H40A 109.3
C39 C40 H40B 109.3
C41 C40 H40B 109.3
H40A C40 H40B 107.9
C40 C41 C42 107.6(3)
C40 C41 C44 107.6(3)
C42 C41 C44 104.5(3)
C40 C41 H41 112.2
C42 C41 H41 112.2
C44 C41 H41 112.2
C37 C42 C10 108.5(2)
C37 C42 C41 113.0(3)
C10 C42 C41 138.4(3)
C44 C43 C38 116.7(3)
C44 C43 H43A 121.7
C38 C43 H43A 121.7
C43 C44 C41 107.8(3)
C43 C44 H44A 126.1
C41 C44 H44A 126.1
Cl2 C45 Cl3 112.8(2)
Cl2 C45 Cl1 109.2(2)
Cl3 C45 Cl1 110.7(2)
Cl2 C45 H45 108.0
Cl3 C45 H45 108.0
Cl1 C45 H45 108.0
Cl4 C46 Cl6 110.7(2)
Cl4 C46 Cl5 108.2(3)
Cl6 C46 Cl5 109.4(3)
Cl4 C46 H46 109.5
Cl6 C46 H46 109.5
Cl5 C46 H46 109.5
C1 N1 C12 104.5(2)
C1 N1 Ni1 127.30(18)
C12 N1 Ni1 128.12(18)
C3 N2 C4 106.2(2)
C3 N2 Ni1 127.36(18)
C4 N2 Ni1 126.31(18)
C6 N3 C7 105.9(2)
C6 N3 Ni1 127.58(19)
C7 N3 Ni1 126.34(19)
C10 N4 C9 105.4(2)
C10 N4 Ni1 128.15(19)
C9 N4 Ni1 126.40(18)
N1 Ni1 N4 89.72(12)
N1 Ni1 N3 178.88(13)
N4 Ni1 N3 90.34(12)
N1 Ni1 N2 89.83(12)
N4 Ni1 N2 179.52(13)
N3 Ni1 N2 90.11(12)

loop_
_geom_bond_atom_site_label_1
_geom_bond_atom_site_label_2
_geom_bond_distance
C1 C2 1.371(5)
C1 N1 1.375(4)
C1 C18 1.445(5)
C2 C3 1.392(5)
C2 H2 0.9300
C3 N2 1.364(4)
C3 C21 1.426(5)
C4 C5 1.372(5)
C4 N2 1.387(4)
C4 C26 1.433(5)
C5 C6 1.372(6)
C5 H5 0.9300
C6 N3 1.375(4)
C6 C29 1.440(5)
C7 N3 1.382(4)
C7 C8 1.386(6)
C7 C34 1.440(4)
C8 C9 1.372(5)
C8 H8 0.9300
C9 N4 1.369(4)
C9 C37 1.429(4)
C10 N4 1.359(4)
C10 C11 1.384(5)
C10 C42 1.395(4)
C11 C12 1.391(5)
C11 H11 0.9300
C12 C13 1.396(5)
C12 N1 1.398(4)
C13 C18 1.354(5)
C13 C14 1.507(5)
C14 C15 1.505(6)
C14 C19 1.521(6)
C14 H14 0.9800
C15 C16 1.494(5)
C15 H15A 0.9700
C15 H15B 0.9700
C16 C17 1.513(5)
C16 H16A 0.9700
C16 H16B 0.9700
C17 C18 1.506(5)
C17 C20 1.511(6)
C17 H17 0.9800
C19 C20 1.469(5)
C19 H19A 0.9300
C20 H20A 0.9300
C21 C26 1.337(5)
C21 C22 1.490(5)
C22 C27 1.517(5)
C22 C23 1.534(6)
C22 H22 0.9800
C23 C24 1.482(6)
C23 H23A 0.9700
C23 H23B 0.9700
C24 C25 1.500(5)
C24 H24A 0.9700
C24 H24B 0.9700
C25 C26 1.502(5)
C25 C28 1.548(6)
C25 H25 0.9800
C27 C28 1.440(6)
C27 H27A 0.9300
C28 H28A 0.9300
C29 C34 1.351(4)
C29 C30 1.491(5)
C30 C31 1.501(4)
C30 C35 1.544(4)
C30 H30 0.9800
C31 C32 1.505(5)
C31 H31A 0.9700
C31 H31B 0.9700
C32 C33 1.506(4)
C32 H32A 0.9700
C32 H32B 0.9700
C33 C34 1.474(5)
C33 C36 1.562(4)
C33 H33 0.9800
C35 C36 1.487(5)
C35 H35A 0.9300
C36 H36A 0.9300
C37 C42 1.379(4)
C37 C38 1.497(4)
C38 C39 1.489(5)
C38 C43 1.507(5)
C38 H38 0.9800
C39 C40 1.483(4)
C39 H39A 0.9700
C39 H39B 0.9700
C40 C41 1.496(5)
C40 H40A 0.9700
C40 H40B 0.9700
C41 C42 1.509(4)
C41 C44 1.549(5)
C41 H41 0.9800
C43 C44 1.467(5)
C43 H43A 0.9300
C44 H44A 0.9300
C45 Cl2 1.713(4)
C45 Cl3 1.726(4)
C45 Cl1 1.770(4)
C45 H45 0.9800
C46 Cl4 1.709(5)
C46 Cl6 1.711(5)
C46 Cl5 1.745(4)
C46 H46 0.9800
N1 Ni1 1.907(3)
N2 Ni1 1.922(3)
N3 Ni1 1.921(3)
N4 Ni1 1.917(3)
